data_7052452
loop_
_publ_author_name
'Pascu, Sofia I.'
'Jarrosson, Thibaut'
'Naumann, Christoph'
'Otto, Sijbren'
'Kaiser, Guido'
'Sanders, Jeremy K. M.'

_publ_section_title
;
 Cation-reinforced donor-acceptor pseudorotaxanes
;
_journal_issue 1
_journal_name_full 'New Journal of Chemistry'
_journal_page_first 80
_journal_paper_doi 10.1039/b415418e
_journal_volume 29
_journal_year 2005
_chemical_compound_source
;
?
;
_chemical_formula_moiety
;
C36 H44 O10, C22 H28 N2 O4, 5(C H2 Cl3), 2(H2 O), 2Br
;
_chemical_formula_sum 'C63 H81 Br2 Cl15 N2 O16'
_chemical_formula_weight 1827.73
_chemical_name_systematic
;
?
;
_space_group_IT_number 14
_symmetry_cell_setting monoclinic
_symmetry_space_group_name_Hall '-P 2ybc'
_symmetry_space_group_name_H-M 'P 1 21/c 1'
_atom_sites_solution_hydrogens geom
_atom_sites_solution_primary direct
_cell_angle_alpha 90
_cell_angle_beta 94.5550(7)
_cell_angle_gamma 90
_cell_formula_units_Z 2
_cell_length_a 15.8820(3)
_cell_length_b 10.2424(2)
_cell_length_c 26.2432(6)
_cell_measurement_reflns_used 24872
_cell_measurement_temperature 180
_cell_measurement_theta_max 25
_cell_measurement_theta_min 5
_cell_volume 4255.49(15)
_computing_cell_refinement
;
Denzo/Scalepack (Otwinowski & Minor, 1996)
;
_computing_data_collection
;
COLLECT (Nonius BV, 1997)
;
_computing_data_reduction
;
Denzo/Scalepack (Otwinowski & Minor, 1996)
;
_computing_molecular_graphics
;
CAMERON (Watkin et al 1996)
;
_computing_publication_material
;
CRYSTALS (Watkin et al 2003)
;
_computing_structure_refinement
;
CRYSTALS (Watkin et al 2003)
;
_computing_structure_solution
;
SIR97 (Altomare et al, 1999)
;
_diffrn_ambient_temperature 180
_diffrn_measured_fraction_theta_full 0.990
_diffrn_measured_fraction_theta_max 0.988
_diffrn_measurement_device_type
;
Nonius Kappa CCD
;
_diffrn_measurement_method \w
_diffrn_radiation_monochromator graphite
_diffrn_radiation_type 'Mo K\a'
_diffrn_radiation_wavelength 0.71073
_diffrn_reflns_av_R_equivalents 0.03
_diffrn_reflns_limit_h_max 19
_diffrn_reflns_limit_h_min -19
_diffrn_reflns_limit_k_max 12
_diffrn_reflns_limit_k_min -12
_diffrn_reflns_limit_l_max 31
_diffrn_reflns_limit_l_min -22
_diffrn_reflns_number 24285
_diffrn_reflns_theta_full 24.586
_diffrn_reflns_theta_max 25.347
_diffrn_reflns_theta_min 5.151
_diffrn_standards_decay_% 0.00
_diffrn_standards_interval_count 0
_diffrn_standards_interval_time 0
_diffrn_standards_number 0
_exptl_absorpt_coefficient_mu 1.481
_exptl_absorpt_correction_T_max 0.875
_exptl_absorpt_correction_T_min 0.766
_exptl_absorpt_correction_type multi-scan
_exptl_absorpt_process_details
;
multi-scan from symmetry-related measurements
Sortav (Blessing 1995)
;
_exptl_crystal_colour ' orange '
_exptl_crystal_density_diffrn 1.426
_exptl_crystal_description ' block '
_exptl_crystal_F_000 1864
_exptl_crystal_size_max 0.18
_exptl_crystal_size_mid 0.12
_exptl_crystal_size_min 0.07
_refine_diff_density_max 1.25
_refine_diff_density_min -1.31
_refine_ls_extinction_method None
_refine_ls_goodness_of_fit_ref 1.0981
_refine_ls_hydrogen_treatment mixed
_refine_ls_matrix_type full
_refine_ls_number_parameters 541
_refine_ls_number_reflns 3794
_refine_ls_number_restraints 204
_refine_ls_R_factor_all 0.1577
_refine_ls_R_factor_gt 0.1000
_refine_ls_shift/su_max 0.088587
_refine_ls_structure_factor_coef F
_refine_ls_weighting_details
;
Method, part 1, Chebychev polynomial, (Watkin, 1994, Prince, 1982)
[weight] = 1.0/[A~0~*T~0~(x)+A~1~*T~1~(x) ... +A~n-1~]*T~n-1~(x)]
where A~i~ are the Chebychev coefficients listed below and x= Fcalc/Fmax
Method = Robust Weighting (Prince, 1982)
W = [weight] * [1-(deltaF/6*sigmaF)^2^]^2^
A~i~ are:
2.93 1.99 2.06
;
_refine_ls_weighting_scheme calc
_refine_ls_wR_factor_all 0.1528
_refine_ls_wR_factor_gt 0.1184
_refine_ls_wR_factor_ref 0.1184
_reflns_limit_h_max 19
_reflns_limit_h_min -19
_reflns_limit_k_max 12
_reflns_limit_k_min 0
_reflns_limit_l_max 31
_reflns_limit_l_min 0
_reflns_number_gt 3794
_reflns_number_total 7714
_reflns_threshold_expression I>3.00u(I)
_cod_data_source_file b415418e.txt
_cod_data_source_block 1
_cod_depositor_comments
;
The following automatic conversions were performed:
'_symmetry_cell_setting' value 'Monoclinic' changed to 'monoclinic'
according to '/home/saulius/struct/CIF-dictionaries/cif_core.dic'
dictionary named 'cif_core.dic' version 2.4.1 from 2010-06-29.

Automatic conversion script
Id: cif_fix_enum 1527 2010-12-29 10:47:43Z saulius 
;
_cod_original_sg_symbol_H-M 'P 1 21/c 1 '
_cod_original_formula_sum ' C63 H81 Br2 Cl15 N2 O16 '
_cod_database_code 7052452

loop_
_symmetry_equiv_pos_as_xyz
x,y,z
-x,-y,-z
-x,y+1/2,-z+1/2
x,-y+1/2,z+1/2

loop_
_atom_site_label
_atom_site_type_symbol
_atom_site_fract_x
_atom_site_fract_y
_atom_site_fract_z
_atom_site_U_iso_or_equiv
_atom_site_occupancy
_atom_site_adp_type
_atom_site_refinement_flags_posn
_atom_site_refinement_flags_adp
_atom_site_refinement_flags_occupancy
_atom_site_disorder_assembly
_atom_site_disorder_group
_atom_site_attached_hydrogens
Li1 Li 0.8192(11) -0.1927(16) 0.0558(7) 0.0585 1.0000 Uani . . . . . .
Br1 Br 0.97035(7) 0.21643(10) 0.05204(4) 0.0556 1.0000 Uani . . . . . .
N1 N 0.5749(6) -0.2416(10) 0.0772(4) 0.0768 1.0000 Uani . . . . . .
O1 O 0.6953(4) 0.1056(7) 0.1232(3) 0.0560 1.0000 Uani . . . . . .
O2 O 0.8278(4) -0.0995(7) 0.1330(2) 0.0532 1.0000 Uani . . . . . .
O3 O 0.8757(5) -0.3303(7) 0.0972(2) 0.0568 1.0000 Uani . . . . . .
O4 O 0.1962(4) 0.3641(7) -0.0028(3) 0.0583 1.0000 Uani . . . . . .
O5 O 0.3420(5) 0.2848(8) 0.0673(3) 0.0658 1.0000 Uani . . . . . .
O6 O 0.7014(5) -0.1646(8) 0.0503(3) 0.0717 1.0000 Uani . . . . . .
O7 O 0.4319(6) -0.2706(11) 0.0869(4) 0.0912 1.0000 Uani . . . . . .
O8 O 0.8909(5) -0.0786(7) 0.0201(3) 0.0673 1.0000 Uani . . . . . .
C1 C 0.6363(7) 0.1868(9) 0.0984(3) 0.0554 1.0000 Uani . . . . . .
C2 C 0.6560(7) 0.2813(11) 0.0631(4) 0.0621 1.0000 Uani . . . . . .
C3 C 0.5874(8) 0.3581(11) 0.0410(4) 0.0688 1.0000 Uani . . . . . .
C4 C 0.5067(8) 0.3374(11) 0.0510(4) 0.0642 1.0000 Uani . . . . . .
C5 C 0.4008(7) 0.2093(12) 0.0936(4) 0.0635 1.0000 Uani . . . . . .
C6 C 0.3804(7) 0.1064(13) 0.1251(4) 0.0684 1.0000 Uani . . . . . .
C7 C 0.4485(8) 0.0336(13) 0.1500(4) 0.0726 1.0000 Uani . . . . . .
C8 C 0.5317(8) 0.0625(12) 0.1434(4) 0.0652 1.0000 Uani . . . . . .
C9 C 0.5519(7) 0.1628(11) 0.1103(4) 0.0551 1.0000 Uani . . . . . .
C10 C 0.4865(7) 0.2400(10) 0.0841(4) 0.0569 1.0000 Uani . . . . . .
C11 C 0.7800(7) 0.1186(11) 0.1103(4) 0.0617 1.0000 Uani . . . . . .
C12 C 0.8362(7) 0.0343(11) 0.1454(4) 0.0595 1.0000 Uani . . . . . .
C13 C 0.8897(8) -0.1730(12) 0.1625(4) 0.0638 1.0000 Uani . . . . . .
C14 C 0.8735(8) -0.3171(12) 0.1509(4) 0.0682 1.0000 Uani . . . . . .
C15 C 0.8606(8) -0.4610(10) 0.0798(5) 0.0659 1.0000 Uani . . . . . .
C16 C 0.8645(7) -0.4580(10) 0.0228(4) 0.0593 1.0000 Uani . . . . . .
C17 C 0.2005(7) 0.3641(12) 0.0527(4) 0.0682 1.0000 Uani . . . . . .
C18 C 0.2545(8) 0.2572(12) 0.0743(4) 0.0702 1.0000 Uani . . . . . .
C19 C 0.6255(8) -0.1577(13) 0.0500(4) 0.0664 1.0000 Uani . . . . . .
C20 C 0.5668(6) -0.0666(13) 0.0212(4) 0.0621 1.0000 Uani . . . . . .
C21 C 0.4840(6) -0.1002(12) 0.0325(4) 0.0607 1.0000 Uani . . . . . .
C22 C 0.4895(8) -0.2113(15) 0.0688(5) 0.0772 1.0000 Uani . . . . . .
C23 C 0.5856(6) 0.0292(13) -0.0118(4) 0.0629 1.0000 Uani . . . . . .
C24 C 0.6036(18) -0.349(3) 0.1063(10) 0.1864 1.0000 Uani D U . . . .
C25 C 0.6293(18) -0.331(2) 0.1610(10) 0.1870 1.0000 Uani D U . . . .
C26 C 0.6595(17) -0.461(2) 0.1825(9) 0.1880 1.0000 Uani D U . . . .
C27 C 0.6859(17) -0.453(2) 0.2366(9) 0.1889 1.0000 Uani D U . . . .
C28 C 0.739(3) -0.560(4) 0.2568(13) 0.1892 0.5000 Uani D U . 1 1 .
C29 C 0.792(3) -0.613(5) 0.218(2) 0.1895 0.5000 Uani D U . 1 1 .
C280 C 0.685(3) -0.581(3) 0.2629(14) 0.1892 0.5000 Uani D U . 1 2 .
C290 C 0.751(4) -0.669(4) 0.250(3) 0.1893 0.5000 Uani D U . 1 2 .
C30 C 1.0267(5) 0.2690(5) 0.18292(16) 0.1413 1.0000 Uani D U . . . .
C31 C 0.8663(2) 0.2082(4) -0.07485(13) 0.0878 1.0000 Uani D U . . . .
Cl1 Cl 1.1130(6) 0.3783(8) 0.1890(4) 0.1443 0.5000 Uani D U . 2 1 .
Cl2 Cl 1.0550(6) 0.1231(7) 0.2153(3) 0.1382 0.5000 Uani D U . 2 1 .
Cl3 Cl 0.9421(6) 0.3380(9) 0.2101(3) 0.1418 0.5000 Uani D U . 2 1 .
Cl101 Cl 1.0745(7) 0.4248(7) 0.1837(3) 0.1397 0.5000 Uani D U . 2 2 .
Cl102 Cl 1.1028(7) 0.1524(8) 0.2041(3) 0.1423 0.5000 Uani D U . 2 2 .
Cl103 Cl 0.9456(6) 0.2698(9) 0.2247(3) 0.1437 0.5000 Uani D U . 2 2 .
Cl4 Cl 0.8922(5) 0.0578(7) -0.1010(3) 0.0900 0.5000 Uani D U . 3 1 .
Cl5 Cl 0.8981(6) 0.3355(7) -0.1151(3) 0.0896 0.5000 Uani D U . 3 1 .
Cl6 Cl 0.7567(5) 0.2163(9) -0.0714(4) 0.0863 0.5000 Uani D U . 3 1 .
Cl104 Cl 0.7576(5) 0.2401(8) -0.0714(4) 0.0858 0.5000 Uani D U . 3 2 .
Cl105 Cl 0.8781(6) 0.0723(7) -0.1157(3) 0.0905 0.5000 Uani D U . 3 2 .
Cl106 Cl 0.9138(5) 0.3441(7) -0.1001(3) 0.0878 0.5000 Uani D U . 3 2 .
C32 C 0.6032(8) -0.0137(14) 0.2756(5) 0.2104 0.5000 Uani D U . . . .
Cl107 Cl 0.6154(10) 0.0492(18) 0.3374(6) 0.2108 0.5000 Uani D U . . . .
Cl108 Cl 0.5375(9) -0.1489(18) 0.2750(6) 0.2095 0.5000 Uani D U . . . .
Cl109 Cl 0.7021(9) -0.061(2) 0.2570(6) 0.2112 0.5000 Uani D U . . . .
H1 H 0.9188 -0.0038 0.0289 0.0500 1.0000 Uiso . . . . . .
H2 H 0.8992 -0.1041 -0.0121 0.0819 1.0000 Uiso . . . . . .
H21 H 0.7152 0.2946 0.0537 0.0737 1.0000 Uiso . . . . . .
H31 H 0.6000 0.4305 0.0172 0.0813 1.0000 Uiso . . . . . .
H41 H 0.4610 0.3932 0.0341 0.0757 1.0000 Uiso . . . . . .
H61 H 0.3203 0.0844 0.1302 0.0816 1.0000 Uiso . . . . . .
H71 H 0.4354 -0.0406 0.1728 0.0871 1.0000 Uiso . . . . . .
H81 H 0.5778 0.0116 0.1624 0.0779 1.0000 Uiso . . . . . .
H111 H 0.7980 0.2119 0.1143 0.0735 1.0000 Uiso . . . . . .
H112 H 0.7842 0.0905 0.0741 0.0735 1.0000 Uiso . . . . . .
H121 H 0.8962 0.0610 0.1426 0.0709 1.0000 Uiso . . . . . .
H122 H 0.8210 0.0474 0.1813 0.0709 1.0000 Uiso . . . . . .
H131 H 0.9475 -0.1482 0.1532 0.0755 1.0000 Uiso . . . . . .
H132 H 0.8852 -0.1559 0.1997 0.0755 1.0000 Uiso . . . . . .
H141 H 0.9182 -0.3722 0.1691 0.0813 1.0000 Uiso . . . . . .
H142 H 0.8169 -0.3435 0.1616 0.0813 1.0000 Uiso . . . . . .
H151 H 0.9050 -0.5209 0.0957 0.0787 1.0000 Uiso . . . . . .
H152 H 0.8037 -0.4911 0.0886 0.0787 1.0000 Uiso . . . . . .
H161 H 0.9223 -0.4320 0.0142 0.0700 1.0000 Uiso . . . . . .
H162 H 0.8504 -0.5461 0.0081 0.0700 1.0000 Uiso . . . . . .
H171 H 0.2242 0.4494 0.0656 0.0807 1.0000 Uiso . . . . . .
H172 H 0.1422 0.3529 0.0640 0.0807 1.0000 Uiso . . . . . .
H181 H 0.2471 0.2486 0.1116 0.0836 1.0000 Uiso . . . . . .
H182 H 0.2377 0.1737 0.0565 0.0836 1.0000 Uiso . . . . . .
H231 H 0.6446 0.0475 -0.0205 0.0751 1.0000 Uiso . . . . . .
H241 H 0.6537 -0.3845 0.0900 0.2247 1.0000 Uiso . . . . . .
H242 H 0.5572 -0.4151 0.1038 0.2247 1.0000 Uiso . . . . . .
H251 H 0.6759 -0.2651 0.1653 0.2255 1.0000 Uiso . . . . . .
H252 H 0.5800 -0.2997 0.1792 0.2255 1.0000 Uiso . . . . . .
H261 H 0.7085 -0.4909 0.1638 0.2266 1.0000 Uiso . . . . . .
H262 H 0.6125 -0.5257 0.1774 0.2266 1.0000 Uiso . . . . . .
H271 H 0.7185 -0.3698 0.2427 0.2277 1.0000 Uiso . . . . . .
H272 H 0.6340 -0.4500 0.2559 0.2277 1.0000 Uiso . . . . . .
H281 H 0.7760 -0.5288 0.2867 0.2281 0.5000 Uiso . . . 1 1 .
H282 H 0.7015 -0.6320 0.2680 0.2281 0.5000 Uiso . . . 1 1 .
H291 H 0.8274 -0.6861 0.2323 0.2285 0.5000 Uiso . . . 1 1 .
H292 H 0.8297 -0.5417 0.2061 0.2285 0.5000 Uiso . . . 1 1 .
H293 H 0.7551 -0.6449 0.1875 0.2285 0.5000 Uiso . . . 1 1 .
H2801 H 0.6915 -0.5656 0.3007 0.2281 0.5000 Uiso . . . 1 2 .
H2802 H 0.6291 -0.6237 0.2536 0.2281 0.5000 Uiso . . . 1 2 .
H2901 H 0.7472 -0.7529 0.2683 0.2282 0.5000 Uiso . . . 1 2 .
H2902 H 0.8077 -0.6277 0.2589 0.2282 0.5000 Uiso . . . 1 2 .
H2903 H 0.7453 -0.6858 0.2118 0.2282 0.5000 Uiso . . . 1 2 .
H301 H 1.0031 0.2473 0.1475 0.1670 1.0000 Uiso . . . . . .
H311 H 0.8934 0.1889 -0.0399 0.1061 1.0000 Uiso . . . . . .
H321 H 0.5781 0.0542 0.2515 0.2538 0.5000 Uiso . . . . . .

loop_
_atom_site_aniso_label
_atom_site_aniso_U_11
_atom_site_aniso_U_22
_atom_site_aniso_U_33
_atom_site_aniso_U_23
_atom_site_aniso_U_13
_atom_site_aniso_U_12
Li1 0.053(9) 0.052(10) 0.069(10) 0.002(8) -0.003(8) 0.009(7)
Br1 0.0672(7) 0.0517(6) 0.0477(5) -0.0042(5) 0.0041(4) 0.0100(6)
N1 0.059(6) 0.076(7) 0.092(7) -0.032(6) -0.014(5) 0.020(5)
O1 0.056(4) 0.057(4) 0.053(4) -0.005(3) -0.006(3) 0.015(3)
O2 0.053(4) 0.062(4) 0.043(4) -0.005(3) -0.006(3) 0.013(3)
O3 0.070(5) 0.050(4) 0.048(4) 0.001(3) -0.008(3) 0.010(3)
O4 0.060(4) 0.053(4) 0.059(4) -0.007(3) -0.011(3) 0.011(3)
O5 0.066(5) 0.069(5) 0.061(4) 0.005(4) -0.009(3) 0.011(4)
O6 0.045(4) 0.085(5) 0.083(5) -0.038(4) -0.010(4) 0.014(4)
O7 0.065(5) 0.101(7) 0.107(7) -0.002(6) 0.001(5) 0.001(5)
O8 0.084(5) 0.061(5) 0.060(4) -0.014(4) 0.023(4) -0.005(4)
C1 0.079(7) 0.051(6) 0.035(5) -0.013(4) -0.008(5) 0.015(5)
C2 0.074(7) 0.047(5) 0.063(6) -0.011(6) -0.008(5) 0.009(6)
C3 0.084(9) 0.051(7) 0.068(7) 0.004(5) -0.013(6) 0.000(6)
C4 0.064(7) 0.056(6) 0.069(7) -0.008(6) -0.015(6) 0.014(6)
C5 0.065(7) 0.072(7) 0.051(6) -0.014(6) -0.011(5) 0.018(6)
C6 0.061(7) 0.086(8) 0.056(6) 0.001(6) -0.002(5) 0.015(6)
C7 0.083(9) 0.091(9) 0.044(6) 0.005(6) 0.004(5) 0.019(7)
C8 0.077(8) 0.075(7) 0.042(6) -0.006(5) 0.000(5) 0.017(6)
C9 0.059(6) 0.055(6) 0.050(6) -0.019(5) -0.006(5) 0.008(5)
C10 0.069(7) 0.051(6) 0.049(5) -0.011(4) -0.010(5) 0.009(5)
C11 0.066(7) 0.052(6) 0.065(7) -0.011(5) -0.004(5) 0.008(5)
C12 0.062(6) 0.064(7) 0.052(6) -0.006(5) -0.002(5) 0.011(5)
C13 0.075(7) 0.069(7) 0.045(5) -0.011(5) -0.012(5) 0.023(6)
C14 0.079(8) 0.072(8) 0.052(6) 0.012(5) -0.004(5) 0.025(6)
C15 0.074(7) 0.042(6) 0.081(8) -0.004(5) 0.000(6) 0.015(5)
C16 0.071(7) 0.041(5) 0.064(6) -0.005(5) -0.013(5) 0.019(5)
C17 0.058(6) 0.079(8) 0.064(7) -0.009(6) -0.012(5) 0.011(6)
C18 0.067(7) 0.082(9) 0.060(6) -0.008(5) -0.005(5) 0.020(6)
C19 0.062(8) 0.075(8) 0.059(7) -0.035(6) -0.010(6) 0.017(6)
C20 0.043(6) 0.087(8) 0.056(6) -0.030(6) -0.002(5) 0.013(6)
C21 0.045(6) 0.077(8) 0.060(6) -0.034(6) 0.000(5) 0.008(5)
C22 0.064(8) 0.087(9) 0.078(8) -0.029(8) -0.011(6) 0.012(7)
C23 0.045(6) 0.085(8) 0.057(6) -0.031(6) -0.002(5) 0.007(6)
C24 0.170(11) 0.156(10) 0.236(15) 0.067(12) 0.033(12) 0.011(9)
C25 0.171(11) 0.156(10) 0.236(15) 0.067(12) 0.033(12) 0.011(9)
C26 0.172(11) 0.157(10) 0.237(15) 0.067(12) 0.033(12) 0.011(9)
C27 0.173(11) 0.159(10) 0.238(15) 0.067(12) 0.033(12) 0.011(9)
C28 0.173(12) 0.159(10) 0.238(15) 0.066(12) 0.033(12) 0.011(9)
C29 0.173(12) 0.160(10) 0.238(15) 0.066(12) 0.033(12) 0.011(9)
C280 0.173(12) 0.159(10) 0.238(15) 0.067(12) 0.033(12) 0.011(9)
C290 0.174(12) 0.159(10) 0.238(15) 0.067(12) 0.033(12) 0.011(9)
C30 0.240(6) 0.084(3) 0.094(3) 0.000(2) -0.028(3) -0.001(3)
C31 0.0843(19) 0.0788(17) 0.102(2) -0.0004(16) 0.0192(17) 0.0148(14)
Cl1 0.242(6) 0.089(3) 0.096(3) 0.002(3) -0.025(3) -0.005(3)
Cl2 0.237(6) 0.080(3) 0.090(3) -0.002(2) -0.030(3) -0.003(3)
Cl3 0.240(6) 0.082(3) 0.097(3) 0.000(3) -0.028(3) 0.002(3)
Cl101 0.238(6) 0.080(3) 0.094(3) 0.005(3) -0.030(3) 0.002(3)
Cl102 0.242(6) 0.085(3) 0.094(3) -0.001(3) -0.026(3) 0.002(3)
Cl103 0.240(6) 0.088(3) 0.097(3) -0.003(3) -0.026(3) -0.003(3)
Cl4 0.090(2) 0.078(2) 0.103(3) 0.001(2) 0.016(2) 0.020(2)
Cl5 0.084(2) 0.082(2) 0.105(3) 0.000(2) 0.020(2) 0.012(2)
Cl6 0.082(2) 0.077(2) 0.101(3) 0.001(2) 0.021(2) 0.013(2)
Cl104 0.082(2) 0.077(2) 0.101(3) 0.001(2) 0.021(2) 0.012(2)
Cl105 0.091(2) 0.079(2) 0.103(3) -0.001(2) 0.016(2) 0.020(2)
Cl106 0.083(2) 0.0801(19) 0.102(3) -0.0016(19) 0.020(2) 0.0133(17)
C32 0.180(8) 0.256(12) 0.198(9) -0.005(8) 0.036(6) 0.000(8)
Cl107 0.181(8) 0.257(12) 0.198(9) -0.005(8) 0.035(7) 0.000(8)
Cl108 0.180(8) 0.256(12) 0.197(9) -0.004(8) 0.036(7) 0.001(8)
Cl109 0.180(8) 0.257(12) 0.200(9) -0.005(8) 0.036(7) 0.001(8)

loop_
_atom_type_symbol
_atom_type_scat_dispersion_real
_atom_type_scat_dispersion_imag
_atom_type_scat_Cromer_Mann_a1
_atom_type_scat_Cromer_Mann_b1
_atom_type_scat_Cromer_Mann_a2
_atom_type_scat_Cromer_Mann_b2
_atom_type_scat_Cromer_Mann_a3
_atom_type_scat_Cromer_Mann_b3
_atom_type_scat_Cromer_Mann_a4
_atom_type_scat_Cromer_Mann_b4
_atom_type_scat_Cromer_Mann_c
_atom_type_scat_source
'C   ' 0.0033 0.0016 2.3100 20.8439 1.0200 10.2075 1.5886 0.5687 0.8650 51.6512 0.2156 International_Tables_Vol_IV_Table_2.2B
'H   ' 0.0000 0.0000 0.4930 10.5109 0.3229 26.1257 0.1402 3.1424 0.0408 57.7998 0.0030 International_Tables_Vol_IV_Table_2.2B
'O   ' 0.0106 0.0060 3.0485 13.2771 2.2868 5.7011 1.5463 0.3239 0.8670 32.9089 0.2508 International_Tables_Vol_IV_Table_2.2B
'N   ' 0.0061 0.0033 12.2126 0.0057 3.1322 9.8933 2.0125 28.9975 1.1663 0.5826 -11.5290 International_Tables_Vol_IV_Table_2.2B
'Li  ' -0.0003 0.0001 1.1282 3.9546 0.7508 1.0524 0.6175 85.3905 0.4653 168.2610 0.0377 International_Tables_Vol_IV_Table_2.2B
'Cl  ' 0.1484 0.1585 11.4604 0.0104 7.1964 1.1662 6.2556 18.5194 1.6455 47.7784 -9.5574 International_Tables_Vol_IV_Table_2.2B
'Br  ' -0.2901 2.4595 17.1789 2.1723 5.2358 16.5796 5.6377 0.2609 3.9851 41.4328 2.9557 International_Tables_Vol_IV_Table_2.2B

loop_
_geom_angle_atom_site_label_1
_geom_angle_site_symmetry_1
_geom_angle_atom_site_label_2
_geom_angle_site_symmetry_2
_geom_angle_atom_site_label_3
_geom_angle_site_symmetry_3
_geom_angle
_geom_angle_publ_flag
C19 . N1 . C22 . 111.8(12) yes
C19 . N1 . C24 . 125.7(14) yes
C22 . N1 . C24 . 122.4(17) yes
C1 . O1 . C11 . 117.0(8) yes
C12 . O2 . C13 . 109.9(7) yes
C14 . O3 . C15 . 113.0(8) yes
C16 2_655 O4 . C17 . 110.1(8) yes
C5 . O5 . C18 . 117.0(9) yes
H1 . O8 . H2 . 112.263 no
O1 . C1 . C2 . 123.6(10) yes
O1 . C1 . C9 . 114.2(9) yes
C2 . C1 . C9 . 122.1(9) yes
C1 . C2 . C3 . 116.6(11) yes
C1 . C2 . H21 . 121.683 no
C3 . C2 . H21 . 121.699 no
C2 . C3 . C4 . 122.8(11) yes
C2 . C3 . H31 . 118.583 no
C4 . C3 . H31 . 118.582 no
C3 . C4 . C10 . 120.7(10) yes
C3 . C4 . H41 . 119.653 no
C10 . C4 . H41 . 119.658 no
O5 . C5 . C6 . 123.4(11) yes
O5 . C5 . C10 . 114.2(11) yes
C6 . C5 . C10 . 122.4(10) yes
C5 . C6 . C7 . 117.6(11) yes
C5 . C6 . H61 . 121.216 no
C7 . C6 . H61 . 121.213 no
C6 . C7 . C8 . 122.0(12) yes
C6 . C7 . H71 . 119.001 no
C8 . C7 . H71 . 119.001 no
C7 . C8 . C9 . 120.3(10) yes
C7 . C8 . H81 . 119.832 no
C9 . C8 . H81 . 119.841 no
C1 . C9 . C8 . 122.0(10) yes
C1 . C9 . C10 . 117.3(10) yes
C8 . C9 . C10 . 120.5(10) yes
C5 . C10 . C9 . 117.1(10) yes
C5 . C10 . C4 . 122.6(10) yes
C9 . C10 . C4 . 120.3(11) yes
O1 . C11 . C12 . 109.2(9) yes
O1 . C11 . H111 . 109.527 no
C12 . C11 . H111 . 109.530 no
O1 . C11 . H112 . 109.528 no
C12 . C11 . H112 . 109.532 no
H111 . C11 . H112 . 109.471 no
C11 . C12 . O2 . 112.1(8) yes
C11 . C12 . H121 . 108.804 no
O2 . C12 . H121 . 108.803 no
C11 . C12 . H122 . 108.810 no
O2 . C12 . H122 . 108.805 no
H121 . C12 . H122 . 109.464 no
O2 . C13 . C14 . 107.7(9) yes
O2 . C13 . H131 . 109.908 no
C14 . C13 . H131 . 109.908 no
O2 . C13 . H132 . 109.908 no
C14 . C13 . H132 . 109.910 no
H131 . C13 . H132 . 109.465 no
C13 . C14 . O3 . 105.9(9) yes
C13 . C14 . H141 . 110.356 no
O3 . C14 . H141 . 110.363 no
C13 . C14 . H142 . 110.354 no
O3 . C14 . H142 . 110.359 no
H141 . C14 . H142 . 109.469 no
O3 . C15 . C16 . 106.3(9) yes
O3 . C15 . H151 . 110.254 no
C16 . C15 . H151 . 110.262 no
O3 . C15 . H152 . 110.251 no
C16 . C15 . H152 . 110.259 no
H151 . C15 . H152 . 109.466 no
C15 . C16 . O4 2_655 107.4(8) yes
C15 . C16 . H161 . 109.982 no
O4 2_655 C16 . H161 . 109.980 no
C15 . C16 . H162 . 109.982 no
O4 2_655 C16 . H162 . 109.981 no
H161 . C16 . H162 . 109.466 no
O4 . C17 . C18 . 111.3(9) yes
O4 . C17 . H171 . 109.003 no
C18 . C17 . H171 . 109.004 no
O4 . C17 . H172 . 109.006 no
C18 . C17 . H172 . 109.006 no
H171 . C17 . H172 . 109.463 no
C17 . C18 . O5 . 110.0(10) yes
C17 . C18 . H181 . 109.334 no
O5 . C18 . H181 . 109.335 no
C17 . C18 . H182 . 109.334 no
O5 . C18 . H182 . 109.335 no
H181 . C18 . H182 . 109.466 no
N1 . C19 . O6 . 124.8(12) yes
N1 . C19 . C20 . 106.4(10) yes
O6 . C19 . C20 . 128.8(14) yes
C19 . C20 . C21 . 107.3(12) yes
C19 . C20 . C23 . 128.2(11) yes
C21 . C20 . C23 . 124.5(11) yes
C20 . C21 . C23 2_655 120.8(12) yes
C20 . C21 . C22 . 108.3(10) yes
C23 2_655 C21 . C22 . 130.9(11) yes
C21 . C22 . N1 . 106.3(13) yes
C21 . C22 . O7 . 128.4(11) yes
N1 . C22 . O7 . 125.2(14) yes
C21 2_655 C23 . C20 . 114.6(10) yes
C21 2_655 C23 . H231 . 122.689 no
C20 . C23 . H231 . 122.685 no
N1 . C24 . C25 . 119(2) yes
N1 . C24 . H241 . 106.966 no
C25 . C24 . H241 . 107.097 no
N1 . C24 . H242 . 106.964 no
C25 . C24 . H242 . 107.090 no
H241 . C24 . H242 . 109.390 no
C24 . C25 . C26 . 108.0(16) yes
C24 . C25 . H251 . 109.845 no
C26 . C25 . H251 . 109.871 no
C24 . C25 . H252 . 109.858 no
C26 . C25 . H252 . 109.864 no
H251 . C25 . H252 . 109.398 no
C25 . C26 . C27 . 112.0(17) yes
C25 . C26 . H261 . 108.889 no
C27 . C26 . H261 . 108.821 no
C25 . C26 . H262 . 108.908 no
C27 . C26 . H262 . 108.865 no
H261 . C26 . H262 . 109.330 no
C26 . C27 . C28 . 115.1(17) yes
C26 . C27 . H271 . 108.111 no
C28 . C27 . H271 . 108.017 no
C26 . C27 . H272 . 108.119 no
C28 . C27 . H272 . 108.016 no
H271 . C27 . H272 . 109.333 no
C26 . C27 . C280 . 113.1(19) yes
C26 . C27 . H271 . 108.111 no
C280 . C27 . H271 . 134.518 no
C26 . C27 . H272 . 108.119 no
C280 . C27 . H272 . 75.421 no
H271 . C27 . H272 . 109.333 no
C27 . C28 . C29 . 111.5(17) yes
C27 . C28 . H281 . 109.211 no
C29 . C28 . H281 . 108.821 no
C27 . C28 . H282 . 109.124 no
C29 . C28 . H282 . 108.804 no
H281 . C28 . H282 . 109.379 no
C28 . C29 . H291 . 109.963 no
C28 . C29 . H292 . 109.488 no
H291 . C29 . H292 . 109.461 no
C28 . C29 . H293 . 109.491 no
H291 . C29 . H293 . 109.441 no
H292 . C29 . H293 . 108.978 no
C27 . C280 . C290 . 113.6(19) yes
C27 . C280 . H2801 . 108.657 no
C290 . C280 . H2801 . 108.178 no
C27 . C280 . H2802 . 108.587 no
C290 . C280 . H2802 . 108.342 no
H2801 . C280 . H2802 . 109.419 no
C280 . C290 . H2901 . 109.940 no
C280 . C290 . H2902 . 109.644 no
H2901 . C290 . H2902 . 109.543 no
C280 . C290 . H2903 . 109.419 no
H2901 . C290 . H2903 . 109.272 no
H2902 . C290 . H2903 . 109.005 no
Cl1 . C30 . Cl2 . 109.16(10) yes
Cl1 . C30 . Cl3 . 109.14(10) yes
Cl2 . C30 . Cl3 . 109.07(10) yes
Cl1 . C30 . H301 . 117.137 no
Cl2 . C30 . H301 . 108.782 no
Cl3 . C30 . H301 . 103.217 no
Cl101 . C30 . Cl102 . 109.06(10) yes
Cl101 . C30 . Cl103 . 108.95(10) yes
Cl102 . C30 . Cl103 . 109.01(10) yes
Cl101 . C30 . H301 . 109.928 no
Cl102 . C30 . H301 . 109.877 no
Cl103 . C30 . H301 . 109.991 no
Cl4 . C31 . Cl5 . 109.04(10) yes
Cl4 . C31 . Cl6 . 109.11(10) yes
Cl5 . C31 . Cl6 . 109.04(10) yes
Cl4 . C31 . H311 . 95.035 no
Cl5 . C31 . H311 . 124.602 no
Cl6 . C31 . H311 . 108.612 no
Cl104 . C31 . Cl105 . 109.08(10) yes
Cl104 . C31 . Cl106 . 109.09(10) yes
Cl105 . C31 . Cl106 . 109.14(10) yes
Cl104 . C31 . H311 . 109.873 no
Cl105 . C31 . H311 . 109.825 no
Cl106 . C31 . H311 . 109.816 no
Cl107 . C32 . Cl108 . 109.04(10) yes
Cl107 . C32 . Cl109 . 109.07(10) yes
Cl108 . C32 . Cl109 . 109.05(10) yes
Cl107 . C32 . H321 . 109.888 no
Cl108 . C32 . H321 . 109.896 no
Cl109 . C32 . H321 . 109.868 no

loop_
_geom_bond_atom_site_label_1
_geom_bond_site_symmetry_1
_geom_bond_atom_site_label_2
_geom_bond_site_symmetry_2
_geom_bond_distance
_geom_bond_publ_flag
N1 . C19 . 1.409(18) yes
N1 . C22 . 1.391(16) yes
N1 . C24 . 1.39(2) yes
O1 . C1 . 1.375(12) yes
O1 . C11 . 1.419(13) yes
O2 . C12 . 1.412(13) yes
O2 . C13 . 1.419(12) yes
O3 . C14 . 1.419(13) yes
O3 . C15 . 1.429(12) yes
O4 . C16 2_655 1.432(12) yes
O4 . C17 . 1.454(13) yes
O5 . C5 . 1.357(13) yes
O5 . C18 . 1.445(15) yes
O6 . C19 . 1.207(14) yes
O7 . C22 . 1.225(17) yes
O8 . H1 . 0.907 no
O8 . H2 . 0.903 no
C1 . C2 . 1.393(16) yes
C1 . C9 . 1.422(16) yes
C2 . C3 . 1.429(16) yes
C2 . H21 . 1.000 no
C3 . C4 . 1.345(17) yes
C3 . H31 . 1.000 no
C4 . C10 . 1.379(17) yes
C4 . H41 . 1.000 no
C5 . C6 . 1.395(17) yes
C5 . C10 . 1.438(17) yes
C6 . C7 . 1.427(16) yes
C6 . H61 . 1.000 no
C7 . C8 . 1.379(18) yes
C7 . H71 . 1.000 no
C8 . C9 . 1.399(17) yes
C8 . H81 . 1.000 no
C9 . C10 . 1.437(15) yes
C11 . C12 . 1.503(15) yes
C11 . H111 . 1.000 no
C11 . H112 . 1.000 no
C12 . H121 . 1.000 no
C12 . H122 . 1.000 no
C13 . C14 . 1.525(17) yes
C13 . H131 . 1.000 no
C13 . H132 . 1.000 no
C14 . H141 . 1.000 no
C14 . H142 . 1.000 no
C15 . C16 . 1.500(16) yes
C15 . H151 . 1.000 no
C15 . H152 . 1.000 no
C16 . H161 . 1.000 no
C16 . H162 . 1.000 no
C17 . C18 . 1.476(16) yes
C17 . H171 . 1.000 no
C17 . H172 . 1.000 no
C18 . H181 . 1.000 no
C18 . H182 . 1.000 no
C19 . C20 . 1.483(17) yes
C20 . C21 . 1.414(16) yes
C20 . C23 . 1.357(17) yes
C21 . C23 2_655 1.398(16) yes
C21 . C22 . 1.48(2) yes
C23 . H231 . 1.000 no
C24 . C25 . 1.473(17) yes
C24 . H241 . 1.000 no
C24 . H242 . 1.000 no
C25 . C26 . 1.511(17) yes
C25 . H251 . 1.001 no
C25 . H252 . 1.000 no
C26 . C27 . 1.449(17) yes
C26 . H261 . 1.001 no
C26 . H262 . 1.001 no
C27 . C28 . 1.457(17) yes
C27 . H271 . 1.001 no
C27 . H272 . 1.001 no
C27 . C280 . 1.483(18) yes
C27 . H271 . 1.001 no
C27 . H272 . 1.001 no
C28 . C29 . 1.484(19) yes
C28 . H281 . 1.000 no
C28 . H282 . 1.001 no
C29 . H291 . 0.997 no
C29 . H292 . 1.003 no
C29 . H293 . 1.003 no
C280 . C290 . 1.451(19) yes
C280 . H2801 . 1.000 no
C280 . H2802 . 1.000 no
C290 . H2901 . 0.998 no
C290 . H2902 . 1.001 no
C290 . H2903 . 1.005 no
C30 . Cl1 . 1.766(9) yes
C30 . Cl2 . 1.759(8) yes
C30 . Cl3 . 1.722(8) yes
C30 . H301 . 1.000 no
C30 . Cl101 . 1.766(8) yes
C30 . Cl102 . 1.758(8) yes
C30 . Cl103 . 1.757(9) yes
C30 . H301 . 1.000 no
C31 . Cl4 . 1.748(7) yes
C31 . Cl5 . 1.777(8) yes
C31 . Cl6 . 1.752(8) yes
C31 . H311 . 1.000 no
C31 . Cl104 . 1.766(8) yes
C31 . Cl105 . 1.775(7) yes
C31 . Cl106 . 1.739(8) yes
C31 . H311 . 1.000 no
C32 . Cl107 . 1.742(9) yes
C32 . Cl108 . 1.733(9) yes
C32 . Cl109 . 1.751(9) yes
C32 . H321 . 1.000 no
